data_2238227
loop_
_publ_author_name
'Zeller, Matthias'
'Azov, Vladimir A.'

_publ_section_title
;
 2-(1,3-Dithiol-2-ylidene)-1,3-dithiole-4-carbaldehyde
;
_journal_coeditor_code PK2488
_journal_issue 7
_journal_name_full 'Acta Crystallographica Section E'
_journal_page_first o1157
_journal_paper_doi 10.1107/S160053681301711X
_journal_volume 69
_journal_year 2013
_chemical_formula_iupac 'C7 H4 O S4'
_chemical_formula_moiety 'C7 H4 O S4'
_chemical_formula_sum 'C7 H4 O S4'
_chemical_formula_weight 232.34
_chemical_melting_point 383
_chemical_name_common
;
4-Formyltetrathiafulvalene
;
_chemical_name_systematic
;
2-(1,3-Dithiol-2-ylidene)-1,3-dithiole-4-carbaldehyde
;
_space_group_crystal_system orthorhombic
_space_group_IT_number 19
_space_group_name_Hall 'P 2ac 2ab'
_space_group_name_H-M_alt 'P 21 21 21'
_symmetry_space_group_name_Hall 'P 2ac 2ab'
_symmetry_space_group_name_H-M 'P 21 21 21'
_atom_sites_solution_hydrogens geom
_atom_sites_solution_primary direct
_atom_sites_solution_secondary difmap
_audit_creation_method SHELXL-2012
_cell_angle_alpha 90
_cell_angle_beta 90
_cell_angle_gamma 90
_cell_formula_units_Z 4
_cell_length_a 3.8466(3)
_cell_length_b 7.4052(7)
_cell_length_c 30.577(3)
_cell_measurement_reflns_used 4789
_cell_measurement_temperature 100(2)
_cell_measurement_theta_max 31.4310
_cell_measurement_theta_min 2.8302
_cell_volume 870.98(14)
_computing_cell_refinement '<i>APEX2</i> (Bruker, 2012)'
_computing_data_collection '<i>APEX2</i> (Bruker, 2012)'
_computing_data_reduction '<i>APEX2</i> (Bruker, 2012)'
_computing_molecular_graphics
;
<i>ORTEP-3 for Windows</i> (Farrugia, 2012) and <i>Mercury</i> (Macrae
<i>et
al.</i>, 2006)
;
_computing_publication_material
;
<i>publCIF</i> (Westrip, 2010) and <i>enCIFer</i> (Allen  <i>et al.</i>,
2004)
;
_computing_structure_refinement
;
<i>SHELXL2013</i> (Sheldrick, 2013) and
<i>SHELXLE</i> (H\"ubschle <i>et al.</i>, 2011)
;
_computing_structure_solution '<i>SHELXS97</i> (Sheldrick, 2008)'
_diffrn_ambient_temperature 100(2)
_diffrn_measured_fraction_theta_full 0.999
_diffrn_measured_fraction_theta_max 0.947
_diffrn_measurement_device_type 'Bruker SMART APEX CCD'
_diffrn_measurement_method '\w and \f scans'
_diffrn_radiation_type MoK\a
_diffrn_radiation_wavelength 0.71073
_diffrn_reflns_av_R_equivalents 0.0146
_diffrn_reflns_limit_h_max 5
_diffrn_reflns_limit_h_min -5
_diffrn_reflns_limit_k_max 10
_diffrn_reflns_limit_k_min -10
_diffrn_reflns_limit_l_max 44
_diffrn_reflns_limit_l_min -42
_diffrn_reflns_number 6998
_diffrn_reflns_theta_full 25.242
_diffrn_reflns_theta_max 31.892
_diffrn_reflns_theta_min 1.332
_exptl_absorpt_coefficient_mu 1.030
_exptl_absorpt_correction_T_max 0.7463
_exptl_absorpt_correction_T_min 0.6750
_exptl_absorpt_correction_type multi-scan
_exptl_absorpt_process_details '(SADABS in <i>APEX2</i>; Bruker, 2012)'
_exptl_crystal_colour red
_exptl_crystal_density_diffrn 1.772
_exptl_crystal_description plate
_exptl_crystal_F_000 472
_exptl_crystal_size_max 0.500
_exptl_crystal_size_mid 0.210
_exptl_crystal_size_min 0.130
_refine_diff_density_max 0.453
_refine_diff_density_min -0.246
_refine_ls_abs_structure_details
;
Flack x determined using 985 quotients [(I+)-(I-)]/[(I+)+(I-)]
(Parsons & Flack, 2004), 1024 Friedel pairs.
;
_refine_ls_abs_structure_Flack 0.01(4)
_refine_ls_extinction_method none
_refine_ls_goodness_of_fit_ref 1.127
_refine_ls_hydrogen_treatment constr
_refine_ls_matrix_type full
_refine_ls_number_parameters 109
_refine_ls_number_reflns 2734
_refine_ls_number_restraints 0
_refine_ls_restrained_S_all 1.127
_refine_ls_R_factor_all 0.0245
_refine_ls_R_factor_gt 0.0237
_refine_ls_shift/su_max 0.000
_refine_ls_shift/su_mean 0.000
_refine_ls_structure_factor_coef Fsqd
_refine_ls_weighting_details
;
 w=1/[\s^2^(Fo^2^)+(0.0237P)^2^+0.4121P]
 where P=(Fo^2^+2Fc^2^)/3
;
_refine_ls_weighting_scheme calc
_refine_ls_wR_factor_gt 0.0565
_refine_ls_wR_factor_ref 0.0573
_reflns_number_gt 2663
_reflns_number_total 2734
_reflns_threshold_expression I>2\s(I)
_cod_data_source_file pk2488.cif
_cod_data_source_block I
_cod_original_cell_volume 870.99(13)
_cod_database_code 2238227
_cod_database_fobs_code 2238227
_shelx_space_group_comment
;
The symmetry employed for this shelxl refinement is uniquely defined
by the following loop, which should always be used as a source of
symmetry information in preference to the above space-group names.
They are only intended as comments.
;
_shelx_estimated_absorpt_t_min 0.627
_shelx_estimated_absorpt_t_max 0.878
_shelxl_version_number .000002012

loop_
_space_group_symop_operation_xyz
'x, y, z'
'-x+1/2, -y, z+1/2'
'-x, y+1/2, -z+1/2'
'x+1/2, -y+1/2, -z'

loop_
_atom_site_type_symbol
_atom_site_label
_atom_site_fract_x
_atom_site_fract_y
_atom_site_fract_z
_atom_site_U_iso_or_equiv
_atom_site_adp_type
_atom_site_calc_flag
_atom_site_occupancy
C C1 0.1960(6) 0.3626(3) 0.24133(7) 0.0229(4) Uani d 1
H H1 0.0987 0.4745 0.2504 0.027 Uiso calc 1
C C2 0.3148(6) 0.3446(3) 0.19636(7) 0.0178(4) Uani d 1
C C3 0.3234(6) 0.4823(3) 0.16743(7) 0.0188(4) Uani d 1
H H3 0.2417 0.5992 0.1751 0.023 Uiso calc 1
C C4 0.5823(5) 0.2086(3) 0.12667(7) 0.0154(4) Uani d 1
C C5 0.7332(5) 0.1004(3) 0.09665(7) 0.0154(4) Uani d 1
C C6 0.9971(6) -0.1700(3) 0.05523(7) 0.0213(4) Uani d 1
H H6 1.0784 -0.2866 0.0473 0.026 Uiso calc 1
C C7 1.0078(7) -0.0331(3) 0.02682(7) 0.0213(4) Uani d 1
H H7 1.0959 -0.0492 -0.0019 0.026 Uiso calc 1
O O1 0.2158(5) 0.2405(2) 0.26790(5) 0.0275(4) Uani d 1
S S1 0.47171(14) 0.13395(6) 0.17941(2) 0.01732(10) Uani d 1
S S2 0.48840(15) 0.43791(6) 0.11609(2) 0.01750(10) Uani d 1
S S3 0.85438(14) 0.17653(7) 0.04434(2) 0.01774(11) Uani d 1
S S4 0.82962(14) -0.12822(7) 0.10718(2) 0.01786(11) Uani d 1

loop_
_atom_site_aniso_label
_atom_site_aniso_U_11
_atom_site_aniso_U_22
_atom_site_aniso_U_33
_atom_site_aniso_U_12
_atom_site_aniso_U_13
_atom_site_aniso_U_23
C1 0.0258(11) 0.0227(9) 0.0202(10) 0.0009(9) -0.0027(8) -0.0048(8)
C2 0.0168(9) 0.0174(9) 0.0190(9) 0.0009(8) -0.0026(7) -0.0033(7)
C3 0.0204(10) 0.0154(8) 0.0206(10) 0.0022(8) -0.0014(9) -0.0033(7)
C4 0.0151(9) 0.0134(8) 0.0177(9) -0.0006(6) -0.0023(7) 0.0024(6)
C5 0.0150(9) 0.0132(8) 0.0180(9) -0.0011(6) -0.0020(7) 0.0027(7)
C6 0.0193(9) 0.0186(9) 0.0260(10) 0.0023(9) -0.0008(9) -0.0069(7)
C7 0.0201(10) 0.0217(9) 0.0221(10) 0.0006(9) 0.0005(9) -0.0056(7)
O1 0.0359(10) 0.0274(8) 0.0192(7) -0.0016(8) -0.0012(7) -0.0002(6)
S1 0.0208(2) 0.01368(19) 0.0175(2) 0.00034(19) 0.00125(19) 0.00193(17)
S2 0.0205(2) 0.01230(18) 0.0197(2) 0.00120(19) -0.0006(2) 0.00242(16)
S3 0.0183(2) 0.0181(2) 0.0169(2) 0.00035(19) 0.00033(19) 0.00149(17)
S4 0.0192(2) 0.01267(19) 0.0217(2) 0.00182(19) -0.00120(19) 0.00094(17)

loop_
_atom_type_symbol
_atom_type_description
_atom_type_scat_dispersion_real
_atom_type_scat_dispersion_imag
_atom_type_scat_source
C C 0.0033 0.0016 'International Tables Vol C Tables 4.2.6.8 and 6.1.1.4'
H H 0.0000 0.0000 'International Tables Vol C Tables 4.2.6.8 and 6.1.1.4'
O O 0.0106 0.0060 'International Tables Vol C Tables 4.2.6.8 and 6.1.1.4'
S S 0.1246 0.1234 'International Tables Vol C Tables 4.2.6.8 and 6.1.1.4'

loop_
_geom_angle_atom_site_label_1
_geom_angle_atom_site_label_2
_geom_angle_atom_site_label_3
_geom_angle
O1 C1 C2 122.9(2)
O1 C1 H1 118.6
C2 C1 H1 118.6
C3 C2 C1 123.9(2)
C3 C2 S1 118.05(16)
C1 C2 S1 118.02(16)
C2 C3 S2 117.48(16)
C2 C3 H3 121.3
S2 C3 H3 121.3
C5 C4 S1 122.80(15)
C5 C4 S2 122.29(15)
S1 C4 S2 114.90(11)
C4 C5 S3 122.85(15)
C4 C5 S4 122.44(15)
S3 C5 S4 114.71(12)
C7 C6 S4 118.03(16)
C7 C6 H6 121.0
S4 C6 H6 121.0
C6 C7 S3 117.70(17)
C6 C7 H7 121.1
S3 C7 H7 121.1
C2 S1 C4 94.30(10)
C3 S2 C4 95.26(10)
C7 S3 C5 94.82(10)
C6 S4 C5 94.69(10)

loop_
_geom_bond_atom_site_label_1
_geom_bond_atom_site_label_2
_geom_bond_distance
C1 O1 1.218(3)
C1 C2 1.455(3)
C1 H1 0.9500
C2 C3 1.350(3)
C2 S1 1.751(2)
C3 S2 1.725(2)
C3 H3 0.9500
C4 C5 1.349(3)
C4 S1 1.757(2)
C4 S2 1.7661(19)
C5 S3 1.759(2)
C5 S4 1.763(2)
C6 C7 1.336(3)
C6 S4 1.742(2)
C6 H6 0.9500
C7 S3 1.745(2)
C7 H7 0.9500

loop_
_geom_hbond_atom_site_label_D
_geom_hbond_atom_site_label_H
_geom_hbond_atom_site_label_A
_geom_hbond_site_symmetry_A
_geom_hbond_distance_DH
_geom_hbond_distance_HA
_geom_hbond_distance_DA
_geom_hbond_angle_DHA
C1 H1 O1 3 0.95 2.38 3.228(3) 148.7
C3 H3 O1 3 0.95 2.69 3.445(3) 136.9

loop_
_geom_torsion_atom_site_label_1
_geom_torsion_atom_site_label_2
_geom_torsion_atom_site_label_3
_geom_torsion_atom_site_label_4
_geom_torsion
O1 C1 C2 C3 -174.0(2)
O1 C1 C2 S1 3.4(3)
C1 C2 C3 S2 177.51(17)
S1 C2 C3 S2 0.1(3)
S1 C4 C5 S3 -178.29(12)
S2 C4 C5 S3 0.5(3)
S1 C4 C5 S4 0.8(3)
S2 C4 C5 S4 179.63(12)
S4 C6 C7 S3 0.3(3)
C3 C2 S1 C4 0.3(2)
C1 C2 S1 C4 -177.22(18)
C5 C4 S1 C2 178.23(18)
S2 C4 S1 C2 -0.66(13)
C2 C3 S2 C4 -0.5(2)
C5 C4 S2 C3 -178.19(18)
S1 C4 S2 C3 0.71(13)
C6 C7 S3 C5 -1.6(2)
C4 C5 S3 C7 -178.51(18)
S4 C5 S3 C7 2.32(14)
C7 C6 S4 C5 1.2(2)
C4 C5 S4 C6 178.61(18)
S3 C5 S4 C6 -2.21(14)
